data_1508044
loop_
_publ_author_name
'Lee, Yunho'
'Mankad, Neal P.'
'Peters, Jonas C.'

_publ_section_title
;
 Triggering N(2) uptake via redox-induced expulsion of coordinated NH(3)
 and N(2) silylation at trigonal bipyramidal iron.
;
_journal_issue 7
_journal_name_full 'Nature chemistry'
_journal_page_first 558
_journal_page_last 565
_journal_paper_doi 10.1038/nchem.660
_journal_volume 2
_journal_year 2010
_chemical_formula_sum 'C39 H63 Fe N2 P3 Si2'
_chemical_formula_weight 764.85
_chemical_name_common 12
_chemical_name_systematic
; 
 ? 
;
_space_group_IT_number 14
_symmetry_cell_setting monoclinic
_symmetry_space_group_name_Hall '-P 2yn'
_symmetry_space_group_name_H-M 'P 1 21/n 1'
_atom_sites_solution_hydrogens geom
_atom_sites_solution_primary direct
_atom_sites_solution_secondary difmap
_audit_creation_method SHELXL-97
_cell_angle_alpha 90.00
_cell_angle_beta 92.116(2)
_cell_angle_gamma 90.00
_cell_formula_units_Z 4
_cell_length_a 12.8552(12)
_cell_length_b 18.8690(18)
_cell_length_c 17.1044(16)
_cell_measurement_temperature 100(2)
_cell_volume 4146.1(7)
_computing_structure_refinement 'SHELXL-97 (Sheldrick, 1997)'
_computing_structure_solution 'SHELXS-97 (Sheldrick, 1990)'
_diffrn_ambient_temperature 100(2)
_diffrn_measured_fraction_theta_full 1.000
_diffrn_measured_fraction_theta_max 1.000
_diffrn_radiation_monochromator graphite
_diffrn_radiation_source 'fine-focus sealed tube'
_diffrn_radiation_type MoK\a
_diffrn_radiation_wavelength 0.71073
_diffrn_reflns_av_R_equivalents 0.1292
_diffrn_reflns_av_sigmaI/netI 0.0909
_diffrn_reflns_limit_h_max 17
_diffrn_reflns_limit_h_min -17
_diffrn_reflns_limit_k_max 26
_diffrn_reflns_limit_k_min -26
_diffrn_reflns_limit_l_max 23
_diffrn_reflns_limit_l_min -23
_diffrn_reflns_number 87168
_diffrn_reflns_theta_full 29.59
_diffrn_reflns_theta_max 29.59
_diffrn_reflns_theta_min 1.61
_exptl_absorpt_coefficient_mu 0.566
_exptl_absorpt_correction_T_max 0.9456
_exptl_absorpt_correction_T_min 0.8952
_exptl_absorpt_correction_type multi-scan
_exptl_crystal_colour brown
_exptl_crystal_density_diffrn 1.225
_exptl_crystal_density_method 'not measured'
_exptl_crystal_description block
_exptl_crystal_F_000 1640
_exptl_crystal_size_max 0.20
_exptl_crystal_size_mid 0.20
_exptl_crystal_size_min 0.10
_refine_diff_density_max 0.528
_refine_diff_density_min -0.573
_refine_diff_density_rms 0.089
_refine_ls_extinction_method none
_refine_ls_goodness_of_fit_ref 1.018
_refine_ls_hydrogen_treatment constr
_refine_ls_matrix_type full
_refine_ls_number_parameters 439
_refine_ls_number_reflns 11651
_refine_ls_number_restraints 0
_refine_ls_restrained_S_all 1.018
_refine_ls_R_factor_all 0.1141
_refine_ls_R_factor_gt 0.0594
_refine_ls_shift/su_max 0.001
_refine_ls_shift/su_mean 0.000
_refine_ls_structure_factor_coef Fsqd
_refine_ls_weighting_details 'calc w=1/[\s^2^(Fo^2^)+(0.0388P)^2^+3.7459P] where P=(Fo^2^+2Fc^2^)/3'
_refine_ls_weighting_scheme calc
_refine_ls_wR_factor_gt 0.1049
_refine_ls_wR_factor_ref 0.1255
_reflns_number_gt 7364
_reflns_number_total 11651
_reflns_threshold_expression >2sigma(I)
_cod_data_source_file nchem.660-s18.cif
_cod_data_source_block 09228
_cod_depositor_comments
;
The following automatic conversions were performed:

'_symmetry_cell_setting' value 'Monoclinic' changed to 'monoclinic'
according to /home/saulius/struct/CIF-dictionaries/cif_core.dic
dictionary named 'cif_core.dic' version 2.4.1 from 2010-06-29.

Automatic conversion script
Id: cif_fix_values 1891 2012-01-12 08:04:46Z andrius 
;
_cod_original_sg_symbol_H-M P2(1)/n
_cod_database_code 1508044

loop_
_symmetry_equiv_pos_as_xyz
'x, y, z'
'-x+1/2, y+1/2, -z+1/2'
'-x, -y, -z'
'x-1/2, -y-1/2, z-1/2'

loop_
_atom_site_label
_atom_site_type_symbol
_atom_site_fract_x
_atom_site_fract_y
_atom_site_fract_z
_atom_site_U_iso_or_equiv
_atom_site_adp_type
_atom_site_occupancy
_atom_site_symmetry_multiplicity
_atom_site_calc_flag
_atom_site_refinement_flags
C1 C 0.7754(2) 0.29773(15) 0.41717(16) 0.0195(6) Uani 1 1 d .
Fe1 Fe 0.54995(3) 0.21554(2) 0.34399(2) 0.01627(10) Uani 1 1 d .
P2 P 0.43625(6) 0.22810(4) 0.44053(4) 0.01910(16) Uani 1 1 d .
Si1 Si 0.62852(6) 0.30622(4) 0.41512(4) 0.01744(16) Uani 1 1 d .
P3 P 0.54248(6) 0.30256(4) 0.25401(4) 0.01808(16) Uani 1 1 d .
P1 P 0.70684(6) 0.16629(4) 0.37023(4) 0.01841(16) Uani 1 1 d .
Si2 Si 0.41589(8) 0.02039(5) 0.21648(6) 0.0332(2) Uani 1 1 d .
N1 N 0.49302(19) 0.14527(13) 0.29782(14) 0.0222(5) Uani 1 1 d .
C2 C 0.4989(2) 0.45257(15) 0.26262(17) 0.0214(6) Uani 1 1 d .
H2 H 0.4657 0.4496 0.2122 0.026 Uiso 1 1 calc R
C3 C 0.5421(2) 0.39176(15) 0.29763(16) 0.0182(6) Uani 1 1 d .
C4 C 0.6472(2) 0.31792(15) 0.18075(16) 0.0223(6) Uani 1 1 d .
H4 H 0.6610 0.2713 0.1552 0.027 Uiso 1 1 calc R
C5 C 0.5901(2) 0.39579(15) 0.37292(16) 0.0185(6) Uani 1 1 d .
C6 C 0.5880(2) 0.30267(15) 0.52043(16) 0.0198(6) Uani 1 1 d .
C7 C 0.7613(2) 0.11073(15) 0.29115(17) 0.0227(6) Uani 1 1 d .
H7 H 0.8364 0.1019 0.3052 0.027 Uiso 1 1 calc R
C8 C 0.5005(2) 0.25945(15) 0.53215(16) 0.0203(6) Uani 1 1 d .
C9 C 0.6420(2) 0.32982(16) 0.58621(17) 0.0240(6) Uani 1 1 d .
H9 H 0.6998 0.3603 0.5794 0.029 Uiso 1 1 calc R
C10 C 0.3191(2) 0.28956(16) 0.43766(16) 0.0233(6) Uani 1 1 d .
H10 H 0.2762 0.2773 0.3896 0.028 Uiso 1 1 calc R
C11 C 0.8111(2) 0.23111(15) 0.39202(16) 0.0196(6) Uani 1 1 d .
C12 C 0.7088(2) 0.13940(17) 0.53348(17) 0.0272(7) Uani 1 1 d .
H12A H 0.7122 0.1040 0.5754 0.041 Uiso 1 1 calc R
H12B H 0.6401 0.1620 0.5318 0.041 Uiso 1 1 calc R
H12C H 0.7626 0.1754 0.5434 0.041 Uiso 1 1 calc R
C13 C 0.9179(2) 0.21926(17) 0.38471(17) 0.0249(6) Uani 1 1 d .
H13 H 0.9417 0.1745 0.3674 0.030 Uiso 1 1 calc R
C14 C 0.6126(2) 0.31307(16) 0.66151(17) 0.0266(7) Uani 1 1 d .
H14 H 0.6509 0.3314 0.7055 0.032 Uiso 1 1 calc R
C15 C 0.8491(2) 0.35036(16) 0.43583(17) 0.0241(6) Uani 1 1 d .
H15 H 0.8263 0.3953 0.4533 0.029 Uiso 1 1 calc R
C16 C 0.7267(2) 0.10317(16) 0.45510(17) 0.0249(7) Uani 1 1 d .
H16 H 0.6726 0.0654 0.4486 0.030 Uiso 1 1 calc R
C17 C 0.5525(2) 0.52177(16) 0.37501(18) 0.0250(6) Uani 1 1 d .
H17 H 0.5559 0.5660 0.4014 0.030 Uiso 1 1 calc R
C18 C 0.8332(2) 0.06530(18) 0.4613(2) 0.0326(8) Uani 1 1 d .
H18A H 0.8884 0.1004 0.4713 0.049 Uiso 1 1 calc R
H18B H 0.8456 0.0405 0.4122 0.049 Uiso 1 1 calc R
H18C H 0.8334 0.0310 0.5044 0.049 Uiso 1 1 calc R
C19 C 0.5045(2) 0.51726(16) 0.30145(18) 0.0257(7) Uani 1 1 d .
H19 H 0.4753 0.5585 0.2774 0.031 Uiso 1 1 calc R
C20 C 0.4261(2) 0.30013(16) 0.18550(16) 0.0230(6) Uani 1 1 d .
H20 H 0.4252 0.3446 0.1537 0.028 Uiso 1 1 calc R
C21 C 0.3678(2) 0.14486(16) 0.46865(18) 0.0256(7) Uani 1 1 d .
H21 H 0.3353 0.1539 0.5199 0.031 Uiso 1 1 calc R
C22 C 0.9546(2) 0.33801(17) 0.42922(18) 0.0265(7) Uani 1 1 d .
H22 H 1.0036 0.3741 0.4428 0.032 Uiso 1 1 calc R
C23 C 0.5956(2) 0.46175(15) 0.41039(17) 0.0216(6) Uani 1 1 d .
H23 H 0.6292 0.4655 0.4606 0.026 Uiso 1 1 calc R
C24 C 0.7557(3) 0.14850(17) 0.21206(18) 0.0296(7) Uani 1 1 d .
H24A H 0.7883 0.1189 0.1728 0.044 Uiso 1 1 calc R
H24B H 0.7925 0.1939 0.2164 0.044 Uiso 1 1 calc R
H24C H 0.6827 0.1570 0.1963 0.044 Uiso 1 1 calc R
C25 C 0.9887(2) 0.27269(17) 0.40264(17) 0.0274(7) Uani 1 1 d .
H25 H 1.0609 0.2646 0.3967 0.033 Uiso 1 1 calc R
N2 N 0.4498(2) 0.09473(16) 0.26973(18) 0.0423(8) Uani 1 1 d .
C26 C 0.6191(3) 0.37092(17) 0.11531(18) 0.0314(7) Uani 1 1 d .
H26A H 0.5978 0.4160 0.1384 0.047 Uiso 1 1 calc R
H26B H 0.5617 0.3519 0.0823 0.047 Uiso 1 1 calc R
H26C H 0.6799 0.3787 0.0834 0.047 Uiso 1 1 calc R
C27 C 0.2478(2) 0.28253(18) 0.50780(17) 0.0276(7) Uani 1 1 d .
H27A H 0.2883 0.2914 0.5565 0.041 Uiso 1 1 calc R
H27B H 0.2186 0.2346 0.5089 0.041 Uiso 1 1 calc R
H27C H 0.1911 0.3171 0.5026 0.041 Uiso 1 1 calc R
C28 C 0.3251(2) 0.29656(17) 0.22949(17) 0.0278(7) Uani 1 1 d .
H28A H 0.2657 0.2967 0.1919 0.042 Uiso 1 1 calc R
H28B H 0.3207 0.3377 0.2641 0.042 Uiso 1 1 calc R
H28C H 0.3242 0.2530 0.2607 0.042 Uiso 1 1 calc R
C29 C 0.4426(3) 0.08258(17) 0.4803(2) 0.0325(8) Uani 1 1 d .
H29A H 0.4035 0.0404 0.4953 0.049 Uiso 1 1 calc R
H29B H 0.4945 0.0941 0.5217 0.049 Uiso 1 1 calc R
H29C H 0.4776 0.0733 0.4315 0.049 Uiso 1 1 calc R
C30 C 0.4707(2) 0.24371(17) 0.60811(17) 0.0267(7) Uani 1 1 d .
H30 H 0.4111 0.2151 0.6157 0.032 Uiso 1 1 calc R
C31 C 0.7488(2) 0.34134(17) 0.22251(18) 0.0268(7) Uani 1 1 d .
H31A H 0.8028 0.3473 0.1841 0.040 Uiso 1 1 calc R
H31B H 0.7709 0.3053 0.2608 0.040 Uiso 1 1 calc R
H31C H 0.7377 0.3864 0.2494 0.040 Uiso 1 1 calc R
C32 C 0.7074(3) 0.03889(16) 0.2832(2) 0.0319(7) Uani 1 1 d .
H32A H 0.6329 0.0460 0.2716 0.048 Uiso 1 1 calc R
H32B H 0.7170 0.0125 0.3323 0.048 Uiso 1 1 calc R
H32C H 0.7378 0.0121 0.2406 0.048 Uiso 1 1 calc R
C33 C 0.5276(2) 0.26970(17) 0.67224(17) 0.0285(7) Uani 1 1 d .
H33 H 0.5082 0.2577 0.7236 0.034 Uiso 1 1 calc R
C34 C 0.3495(2) 0.36746(16) 0.43071(18) 0.0264(7) Uani 1 1 d .
H34A H 0.2866 0.3969 0.4303 0.040 Uiso 1 1 calc R
H34B H 0.3858 0.3748 0.3820 0.040 Uiso 1 1 calc R
H34C H 0.3954 0.3807 0.4753 0.040 Uiso 1 1 calc R
C35 C 0.2796(2) 0.12670(17) 0.40901(19) 0.0314(7) Uani 1 1 d .
H35A H 0.3072 0.1251 0.3564 0.047 Uiso 1 1 calc R
H35B H 0.2252 0.1630 0.4108 0.047 Uiso 1 1 calc R
H35C H 0.2501 0.0804 0.4218 0.047 Uiso 1 1 calc R
C36 C 0.4343(3) 0.23711(17) 0.12984(18) 0.0333(8) Uani 1 1 d .
H36A H 0.4349 0.1929 0.1600 0.050 Uiso 1 1 calc R
H36B H 0.4988 0.2409 0.1013 0.050 Uiso 1 1 calc R
H36C H 0.3745 0.2371 0.0926 0.050 Uiso 1 1 calc R
C37 C 0.4677(3) -0.06104(19) 0.2641(2) 0.0447(9) Uani 1 1 d .
H37A H 0.5432 -0.0633 0.2583 0.067 Uiso 1 1 calc R
H37B H 0.4348 -0.1027 0.2394 0.067 Uiso 1 1 calc R
H37C H 0.4524 -0.0602 0.3198 0.067 Uiso 1 1 calc R
C38 C 0.4651(5) 0.0305(2) 0.1161(2) 0.0751(16) Uani 1 1 d .
H38A H 0.4386 0.0748 0.0930 0.113 Uiso 1 1 calc R
H38B H 0.4413 -0.0096 0.0836 0.113 Uiso 1 1 calc R
H38C H 0.5414 0.0316 0.1187 0.113 Uiso 1 1 calc R
C39 C 0.2719(3) 0.0169(2) 0.2150(3) 0.0669(14) Uani 1 1 d .
H39A H 0.2483 0.0129 0.2686 0.100 Uiso 1 1 calc R
H39B H 0.2477 -0.0243 0.1845 0.100 Uiso 1 1 calc R
H39C H 0.2434 0.0602 0.1909 0.100 Uiso 1 1 calc R

loop_
_atom_site_aniso_label
_atom_site_aniso_U_11
_atom_site_aniso_U_22
_atom_site_aniso_U_33
_atom_site_aniso_U_23
_atom_site_aniso_U_13
_atom_site_aniso_U_12
C1 0.0186(14) 0.0209(15) 0.0189(13) 0.0017(11) 0.0011(11) -0.0010(11)
Fe1 0.0172(2) 0.0150(2) 0.01677(19) -0.00084(15) 0.00263(15) -0.00123(16)
P2 0.0191(4) 0.0211(4) 0.0173(3) 0.0010(3) 0.0035(3) -0.0014(3)
Si1 0.0184(4) 0.0164(4) 0.0176(4) -0.0010(3) 0.0017(3) -0.0003(3)
P3 0.0217(4) 0.0165(4) 0.0162(3) -0.0007(3) 0.0027(3) 0.0000(3)
P1 0.0184(4) 0.0158(4) 0.0213(4) 0.0003(3) 0.0028(3) 0.0001(3)
Si2 0.0410(6) 0.0210(5) 0.0369(5) -0.0061(4) -0.0104(4) 0.0001(4)
N1 0.0221(13) 0.0195(13) 0.0251(13) -0.0024(10) 0.0034(10) -0.0013(10)
C2 0.0188(14) 0.0215(15) 0.0241(15) 0.0010(12) 0.0030(12) 0.0019(11)
C3 0.0185(14) 0.0171(14) 0.0194(13) -0.0004(11) 0.0061(11) -0.0018(11)
C4 0.0296(16) 0.0176(15) 0.0202(14) 0.0025(11) 0.0089(12) 0.0043(12)
C5 0.0161(13) 0.0185(14) 0.0213(14) 0.0000(11) 0.0042(11) 0.0003(11)
C6 0.0215(14) 0.0196(14) 0.0185(13) -0.0011(11) 0.0027(11) 0.0066(11)
C7 0.0205(14) 0.0191(15) 0.0288(16) -0.0037(12) 0.0045(12) 0.0029(12)
C8 0.0186(14) 0.0256(15) 0.0167(13) -0.0009(11) 0.0020(11) 0.0046(12)
C9 0.0259(16) 0.0226(16) 0.0236(15) -0.0029(12) 0.0010(13) 0.0040(12)
C10 0.0200(14) 0.0310(17) 0.0191(14) 0.0007(12) 0.0019(12) 0.0011(12)
C11 0.0202(14) 0.0191(15) 0.0195(13) 0.0032(11) 0.0010(12) -0.0010(11)
C12 0.0288(17) 0.0277(17) 0.0251(16) 0.0041(13) -0.0005(13) 0.0041(13)
C13 0.0227(15) 0.0254(16) 0.0266(15) 0.0001(13) 0.0026(13) 0.0034(12)
C14 0.0317(17) 0.0278(17) 0.0199(14) -0.0041(12) -0.0027(13) 0.0125(13)
C15 0.0256(16) 0.0223(16) 0.0246(15) -0.0016(12) 0.0008(13) -0.0026(12)
C16 0.0272(16) 0.0208(16) 0.0268(15) 0.0060(12) 0.0022(13) 0.0028(12)
C17 0.0265(16) 0.0176(15) 0.0311(16) -0.0052(12) 0.0051(13) -0.0006(12)
C18 0.0325(18) 0.0303(18) 0.0351(18) 0.0119(14) 0.0027(15) 0.0100(14)
C19 0.0233(15) 0.0212(16) 0.0330(17) 0.0013(13) 0.0075(13) 0.0023(12)
C20 0.0298(16) 0.0208(15) 0.0181(13) 0.0000(11) -0.0013(12) 0.0006(12)
C21 0.0240(16) 0.0279(17) 0.0252(15) 0.0037(13) 0.0052(13) -0.0049(13)
C22 0.0218(15) 0.0283(17) 0.0292(16) 0.0023(13) -0.0017(13) -0.0074(13)
C23 0.0193(14) 0.0220(15) 0.0236(14) -0.0048(12) 0.0016(12) -0.0024(11)
C24 0.0352(18) 0.0256(17) 0.0287(17) -0.0005(13) 0.0101(14) 0.0057(14)
C25 0.0176(14) 0.0371(19) 0.0277(16) 0.0028(14) 0.0021(13) -0.0037(13)
N2 0.0395(17) 0.0409(18) 0.0472(18) -0.0205(14) 0.0107(14) -0.0164(14)
C26 0.0371(19) 0.0287(18) 0.0294(17) 0.0079(14) 0.0151(15) 0.0086(14)
C27 0.0208(15) 0.0382(19) 0.0242(15) 0.0019(14) 0.0061(12) 0.0015(14)
C28 0.0259(16) 0.0344(18) 0.0227(15) 0.0013(13) -0.0053(13) -0.0047(13)
C29 0.0328(18) 0.0235(17) 0.0412(19) 0.0107(14) 0.0038(15) -0.0049(14)
C30 0.0241(16) 0.0333(18) 0.0232(15) 0.0042(13) 0.0065(13) 0.0051(13)
C31 0.0251(16) 0.0260(17) 0.0304(16) 0.0014(13) 0.0154(14) 0.0012(13)
C32 0.0360(19) 0.0213(17) 0.0387(19) -0.0071(14) 0.0069(15) -0.0013(14)
C33 0.0338(18) 0.0353(19) 0.0166(14) 0.0032(13) 0.0047(13) 0.0134(14)
C34 0.0234(16) 0.0293(17) 0.0269(16) -0.0007(13) 0.0047(13) 0.0043(13)
C35 0.0293(17) 0.0280(18) 0.0372(18) 0.0005(14) 0.0067(15) -0.0089(14)
C36 0.042(2) 0.0305(18) 0.0269(16) -0.0068(14) -0.0092(15) 0.0063(15)
C37 0.038(2) 0.033(2) 0.063(3) 0.0106(18) -0.0025(19) 0.0030(16)
C38 0.149(5) 0.036(2) 0.040(2) -0.0033(19) -0.002(3) 0.020(3)
C39 0.043(2) 0.046(3) 0.109(4) -0.028(3) -0.030(3) 0.0060(19)

loop_
_atom_type_symbol
_atom_type_description
_atom_type_scat_dispersion_real
_atom_type_scat_dispersion_imag
_atom_type_scat_source
C C 0.0033 0.0016 'International Tables Vol C Tables 4.2.6.8 and 6.1.1.4'
H H 0.0000 0.0000 'International Tables Vol C Tables 4.2.6.8 and 6.1.1.4'
N N 0.0061 0.0033 'International Tables Vol C Tables 4.2.6.8 and 6.1.1.4'
Si Si 0.0817 0.0704 'International Tables Vol C Tables 4.2.6.8 and 6.1.1.4'
P P 0.1023 0.0942 'International Tables Vol C Tables 4.2.6.8 and 6.1.1.4'
Fe Fe 0.3463 0.8444 'International Tables Vol C Tables 4.2.6.8 and 6.1.1.4'

loop_
_geom_angle_atom_site_label_1
_geom_angle_atom_site_label_2
_geom_angle_atom_site_label_3
_geom_angle
C15 C1 C11 118.4(3)
C15 C1 Si1 127.5(2)
C11 C1 Si1 113.9(2)
N1 Fe1 P3 104.20(9)
N1 Fe1 P1 97.94(9)
P3 Fe1 P1 116.94(3)
N1 Fe1 P2 98.21(9)
P3 Fe1 P2 114.28(3)
P1 Fe1 P2 119.80(3)
N1 Fe1 Si1 175.78(9)
P3 Fe1 Si1 80.01(3)
P1 Fe1 Si1 80.19(3)
P2 Fe1 Si1 79.59(3)
C8 P2 C21 104.55(13)
C8 P2 C10 98.97(13)
C21 P2 C10 98.01(14)
C8 P2 Fe1 111.95(9)
C21 P2 Fe1 115.02(10)
C10 P2 Fe1 125.39(9)
C6 Si1 C1 106.77(12)
C6 Si1 C5 108.46(12)
C1 Si1 C5 109.15(12)
C6 Si1 Fe1 110.13(10)
C1 Si1 Fe1 111.30(9)
C5 Si1 Fe1 110.91(9)
C3 P3 C20 105.22(13)
C3 P3 C4 98.10(13)
C20 P3 C4 99.28(13)
C3 P3 Fe1 112.99(9)
C20 P3 Fe1 115.11(10)
C4 P3 Fe1 123.40(9)
C11 P1 C7 103.29(13)
C11 P1 C16 100.74(13)
C7 P1 C16 99.15(13)
C11 P1 Fe1 113.95(9)
C7 P1 Fe1 116.38(10)
C16 P1 Fe1 120.58(10)
N2 Si2 C37 111.32(17)
N2 Si2 C39 105.71(17)
C37 Si2 C39 108.6(2)
N2 Si2 C38 108.47(19)
C37 Si2 C38 111.2(2)
C39 Si2 C38 111.4(2)
N2 N1 Fe1 175.7(3)
C19 C2 C3 120.2(3)
C2 C3 C5 120.0(3)
C2 C3 P3 125.7(2)
C5 C3 P3 114.3(2)
C31 C4 C26 109.0(3)
C31 C4 P3 110.50(19)
C26 C4 P3 115.4(2)
C23 C5 C3 118.6(3)
C23 C5 Si1 127.6(2)
C3 C5 Si1 113.5(2)
C9 C6 C8 118.2(3)
C9 C6 Si1 127.3(2)
C8 C6 Si1 113.9(2)
C32 C7 C24 109.2(3)
C32 C7 P1 112.5(2)
C24 C7 P1 111.9(2)
C30 C8 C6 120.1(3)
C30 C8 P2 126.3(2)
C6 C8 P2 113.6(2)
C14 C9 C6 121.2(3)
C34 C10 C27 107.7(2)
C34 C10 P2 112.7(2)
C27 C10 P2 114.9(2)
C13 C11 C1 120.0(3)
C13 C11 P1 125.7(2)
C1 C11 P1 114.3(2)
C25 C13 C11 120.2(3)
C33 C14 C9 120.0(3)
C22 C15 C1 121.2(3)
C12 C16 C18 108.0(2)
C12 C16 P1 111.8(2)
C18 C16 P1 116.0(2)
C19 C17 C23 120.2(3)
C17 C19 C2 120.1(3)
C28 C20 C36 110.6(3)
C28 C20 P3 111.61(19)
C36 C20 P3 109.7(2)
C29 C21 C35 111.2(3)
C29 C21 P2 112.3(2)
C35 C21 P2 111.0(2)
C15 C22 C25 119.8(3)
C17 C23 C5 120.8(3)
C13 C25 C22 120.3(3)
N1 N2 Si2 165.6(3)
C33 C30 C8 120.3(3)
C14 C33 C30 120.1(3)

loop_
_geom_bond_atom_site_label_1
_geom_bond_atom_site_label_2
_geom_bond_distance
C1 C15 1.401(4)
C1 C11 1.411(4)
C1 Si1 1.894(3)
Fe1 N1 1.695(2)
Fe1 P3 2.2500(8)
Fe1 P1 2.2508(8)
Fe1 P2 2.2577(8)
Fe1 Si1 2.3104(9)
P2 C8 1.842(3)
P2 C21 1.872(3)
P2 C10 1.900(3)
Si1 C6 1.895(3)
Si1 C5 1.896(3)
P3 C3 1.841(3)
P3 C20 1.867(3)
P3 C4 1.895(3)
P1 C11 1.842(3)
P1 C7 1.868(3)
P1 C16 1.888(3)
Si2 N2 1.720(3)
Si2 C37 1.852(4)
Si2 C39 1.852(4)
Si2 C38 1.862(4)
N1 N2 1.195(3)
C2 C19 1.390(4)
C2 C3 1.400(4)
C3 C5 1.409(4)
C4 C31 1.531(4)
C4 C26 1.534(4)
C5 C23 1.400(4)
C6 C9 1.397(4)
C6 C8 1.409(4)
C7 C32 1.526(4)
C7 C24 1.528(4)
C8 C30 1.400(4)
C9 C14 1.392(4)
C10 C34 1.526(4)
C10 C27 1.543(4)
C11 C13 1.401(4)
C12 C16 1.530(4)
C13 C25 1.385(4)
C14 C33 1.383(5)
C15 C22 1.385(4)
C16 C18 1.545(4)
C17 C19 1.383(4)
C17 C23 1.390(4)
C20 C28 1.525(4)
C20 C36 1.529(4)
C21 C29 1.526(4)
C21 C35 1.536(4)
C22 C25 1.390(4)
C30 C33 1.385(4)
